data_4086751
loop_
_publ_author_name
'Natoli, Sean N.'
'Azbell, Tyler J.'
'Fanwick, Phillip E.'
'Zeller, Matthias'
'Ren, Tong'

_publ_section_title
;
 A Synthetic Approach to Cross-Conjugated Organometallic Complexes Based
 on geminal-Diethynylethene and CoIII(cyclam)
;
_journal_issue 20
_journal_name_full Organometallics
_journal_page_first 3594
_journal_paper_doi 10.1021/acs.organomet.6b00657
_journal_volume 35
_journal_year 2016
_chemical_formula_moiety 'C19 H31 Co N5, F6 P, 0.756(C H4 O)'
_chemical_formula_sum 'C19.76 H34.02 Co F6 N5 O0.76 P'
_chemical_formula_weight 557.61
_space_group_crystal_system monoclinic
_space_group_IT_number 14
_space_group_name_Hall '-P 2yn'
_space_group_name_H-M_alt 'P 1 21/n 1'
_symmetry_space_group_name_Hall '-P 2yn'
_symmetry_space_group_name_H-M 'P 1 21/n 1'
_atom_sites_solution_hydrogens geom
_atom_sites_solution_primary direct
_atom_sites_solution_secondary difmap
_audit_creation_method SHELXL-2014/7
_cell_angle_alpha 90
_cell_angle_beta 102.310(6)
_cell_angle_gamma 90
_cell_formula_units_Z 4
_cell_length_a 11.9073(10)
_cell_length_b 17.4468(11)
_cell_length_c 12.4980(8)
_cell_measurement_reflns_used 15599
_cell_measurement_temperature 150(2)
_cell_measurement_theta_max 72.032
_cell_measurement_theta_min 5.070
_cell_volume 2536.7(3)
_computing_cell_refinement 'HKL3000 (Otwinowski & Minor, 1997)'
_computing_data_collection
;
CrystalClear-SM Expert 2.1 b32 (Rigaku, 2014)
;
_computing_data_reduction 'HKL3000 (Otwinowski & Minor, 1997)'
_computing_structure_refinement
;  
SHELXL-2014/7 (Sheldrick, 2014), 
SHELXLE Rev714 (H\"ubschle et al., 2011)
;
_computing_structure_solution 'SHELXS-97 (Sheldrick, 2008)'
_diffrn_ambient_temperature 150(2)
_diffrn_measured_fraction_theta_full 0.940
_diffrn_measured_fraction_theta_max 0.904
_diffrn_measurement_device_type
;
Rigaku Rapid II curved image plate diffractometer
;
_diffrn_measurement_method 'omega scans'
_diffrn_radiation_monochromator 'laterally graded multilayer (Goebel) mirror'
_diffrn_radiation_type CuK\a
_diffrn_radiation_wavelength 1.54178
_diffrn_reflns_av_R_equivalents 0.0729
_diffrn_reflns_av_unetI/netI 0.0726
_diffrn_reflns_Laue_measured_fraction_full 0.940
_diffrn_reflns_Laue_measured_fraction_max 0.904
_diffrn_reflns_limit_h_max 11
_diffrn_reflns_limit_h_min -14
_diffrn_reflns_limit_k_max 21
_diffrn_reflns_limit_k_min -20
_diffrn_reflns_limit_l_max 15
_diffrn_reflns_limit_l_min -14
_diffrn_reflns_number 15599
_diffrn_reflns_point_group_measured_fraction_full 0.940
_diffrn_reflns_point_group_measured_fraction_max 0.904
_diffrn_reflns_theta_full 67.679
_diffrn_reflns_theta_max 72.032
_diffrn_reflns_theta_min 5.070
_diffrn_source 'microfocus X-ray tube'
_exptl_absorpt_coefficient_mu 6.491
_exptl_absorpt_correction_T_max 0.563
_exptl_absorpt_correction_T_min 0.314
_exptl_absorpt_correction_type multi-scan
_exptl_absorpt_process_details 'SCALEPACK (Otwinowski & Minor, 1997)'
_exptl_crystal_colour yellow
_exptl_crystal_density_diffrn 1.460
_exptl_crystal_description needle
_exptl_crystal_F_000 1158.4
_exptl_crystal_size_max 0.240
_exptl_crystal_size_mid 0.120
_exptl_crystal_size_min 0.100
_refine_diff_density_max 0.534
_refine_diff_density_min -0.476
_refine_diff_density_rms 0.080
_refine_ls_extinction_coef 0.00292(19)
_refine_ls_extinction_expression Fc^*^=kFc[1+0.001xFc^2^\l^3^/sin(2\q)]^-1/4^
_refine_ls_extinction_method 'SHELXL-2014/7 (Sheldrick 2014'
_refine_ls_goodness_of_fit_ref 1.041
_refine_ls_hydrogen_treatment mixed
_refine_ls_matrix_type full
_refine_ls_number_parameters 378
_refine_ls_number_reflns 4511
_refine_ls_number_restraints 231
_refine_ls_restrained_S_all 1.030
_refine_ls_R_factor_all 0.0827
_refine_ls_R_factor_gt 0.0642
_refine_ls_shift/su_max 0.000
_refine_ls_shift/su_mean 0.000
_refine_ls_structure_factor_coef Fsqd
_refine_ls_weighting_details 'w=1/[\s^2^(Fo^2^)+(0.0145P)^2^+7.6437P] where P=(Fo^2^+2Fc^2^)/3'
_refine_ls_weighting_scheme calc
_refine_ls_wR_factor_gt 0.1436
_refine_ls_wR_factor_ref 0.1586
_reflns_Friedel_coverage 0.000
_reflns_number_gt 3605
_reflns_number_total 4511
_reflns_threshold_expression 'I > 2\s(I)'
_cod_data_source_file om6b00657_si_002.cif
_cod_data_source_block 2a
_cod_depositor_comments 'Adding full bibliography for 4086750--4086755.cif.'
_cod_database_code 4086751
_shelx_shelxl_version_number 2014/7
_shelx_space_group_comment
;
The symmetry employed for this shelxl refinement is uniquely defined
by the following loop, which should always be used as a source of
symmetry information in preference to the above space-group names.
They are only intended as comments.
;
_shelx_estimated_absorpt_t_min 0.305
_shelx_estimated_absorpt_t_max 0.563

loop_
_space_group_symop_operation_xyz
'x, y, z'
'-x+1/2, y+1/2, -z+1/2'
'-x, -y, -z'
'x-1/2, -y-1/2, z-1/2'

loop_
_atom_site_label
_atom_site_type_symbol
_atom_site_fract_x
_atom_site_fract_y
_atom_site_fract_z
_atom_site_U_iso_or_equiv
_atom_site_adp_type
_atom_site_occupancy
_atom_site_site_symmetry_order
_atom_site_calc_flag
_atom_site_refinement_flags_posn
_atom_site_refinement_flags_adp
_atom_site_refinement_flags_occupancy
_atom_site_disorder_assembly
_atom_site_disorder_group
Co1 Co 0.41373(6) 0.16385(4) 0.08541(6) 0.0316(2) Uani 1 1 d . . . . .
P1 P 0.4090(4) 0.3351(3) 0.5756(3) 0.0455(8) Uani 0.756(9) 1 d D U P A 1
F1 F 0.5205(8) 0.2982(6) 0.5462(8) 0.063(2) Uani 0.756(9) 1 d D U P A 1
F2 F 0.3713(8) 0.2534(4) 0.6105(6) 0.0646(19) Uani 0.756(9) 1 d D U P A 1
F3 F 0.4488(8) 0.4166(4) 0.5425(6) 0.063(2) Uani 0.756(9) 1 d D U P A 1
F4 F 0.2966(5) 0.3721(5) 0.6059(6) 0.0641(17) Uani 0.756(9) 1 d D U P A 1
F5 F 0.3375(7) 0.3201(6) 0.4543(5) 0.0671(18) Uani 0.756(9) 1 d D U P A 1
F6 F 0.4799(7) 0.3484(5) 0.6974(5) 0.0726(18) Uani 0.756(9) 1 d D U P A 1
O1 O 0.4741(5) 0.3665(3) 0.2991(4) 0.0625(18) Uani 0.756(9) 1 d . . P A 1
H1 H 0.437(7) 0.3692(17) 0.370(8) 0.094 Uiso 0.756(9) 1 calc R U P A 1
C20 C 0.4571(7) 0.4360(4) 0.2439(7) 0.072(3) Uani 0.756(9) 1 d . . P A 1
H20A H 0.4868 0.4327 0.1766 0.107 Uiso 0.756(9) 1 calc R U P A 1
H20B H 0.4978 0.4767 0.2908 0.107 Uiso 0.756(9) 1 calc R U P A 1
H20C H 0.3748 0.4478 0.2252 0.107 Uiso 0.756(9) 1 calc R U P A 1
P1B P 0.4052(15) 0.3364(10) 0.5420(12) 0.058(3) Uani 0.244(9) 1 d D U P A 2
F1B F 0.524(2) 0.306(2) 0.521(3) 0.057(5) Uani 0.244(9) 1 d D U P A 2
F2B F 0.369(2) 0.2533(12) 0.5700(18) 0.067(5) Uani 0.244(9) 1 d D U P A 2
F3B F 0.436(2) 0.4193(12) 0.504(2) 0.058(5) Uani 0.244(9) 1 d D U P A 2
F4B F 0.2848(16) 0.3701(14) 0.5585(17) 0.065(5) Uani 0.244(9) 1 d D U P A 2
F5B F 0.346(2) 0.3165(17) 0.4177(15) 0.075(6) Uani 0.244(9) 1 d D U P A 2
F6B F 0.464(2) 0.3570(16) 0.6651(16) 0.079(5) Uani 0.244(9) 1 d D U P A 2
N1 N 0.5679(3) 0.2055(2) 0.0773(3) 0.0377(9) Uani 1 1 d . . . . .
H1N H 0.6208 0.1605 0.0821 0.045 Uiso 1 1 calc R U . . .
N2 N 0.3815(3) 0.1303(2) -0.0691(3) 0.0322(8) Uani 1 1 d . . . . .
H2N H 0.4257 0.0818 -0.0707 0.039 Uiso 1 1 calc R U . . .
N3 N 0.4488(4) 0.1981(2) 0.2403(3) 0.0424(10) Uani 1 1 d . . . . .
H3N H 0.4134 0.2501 0.2409 0.051 Uiso 1 1 calc R U . . .
N4 N 0.2597(3) 0.1223(2) 0.0908(3) 0.0384(9) Uani 1 1 d . . . . .
H4N H 0.2052 0.1665 0.0768 0.046 Uiso 1 1 calc R U . . .
N5 N 0.5279(3) 0.0074(2) 0.1541(3) 0.0408(9) Uani 1 1 d . . . . .
C1 C 0.3421(4) 0.2614(3) 0.0461(4) 0.0362(10) Uani 1 1 d . . . . .
C2 C 0.2932(4) 0.3220(3) 0.0296(4) 0.0395(11) Uani 1 1 d . . . . .
C3 C 0.2380(4) 0.3962(3) 0.0138(4) 0.0416(12) Uani 1 1 d . . . . .
C4 C 0.1576(5) 0.4122(3) 0.0816(5) 0.0514(14) Uani 1 1 d . . . . .
C5 C 0.0964(7) 0.4210(4) 0.1438(6) 0.080(2) Uani 1 1 d . . . . .
H5 H 0.0473 0.4281 0.1937 0.23(6) Uiso 1 1 calc R . . . .
C6 C 0.2617(5) 0.4483(3) -0.0586(4) 0.0503(14) Uani 1 1 d . . . . .
C7 C 0.2074(6) 0.5263(3) -0.0726(5) 0.0697(18) Uani 1 1 d . . . . .
H7A H 0.1529 0.5312 -0.0242 0.105 Uiso 1 1 calc R U . . .
H7B H 0.1665 0.5330 -0.1488 0.105 Uiso 1 1 calc R U . . .
H7C H 0.2671 0.5656 -0.0539 0.105 Uiso 1 1 calc R U . . .
C8 C 0.3452(6) 0.4322(4) -0.1287(5) 0.078(2) Uani 1 1 d . . . . .
H8A H 0.4115 0.4665 -0.1082 0.117 Uiso 1 1 calc R U . . .
H8B H 0.3082 0.4406 -0.2057 0.117 Uiso 1 1 calc R U . . .
H8C H 0.3710 0.3789 -0.1184 0.117 Uiso 1 1 calc R U . . .
C9 C 0.4836(4) 0.0653(2) 0.1296(3) 0.0328(10) Uani 1 1 d . . . . .
C10 C 0.5775(4) 0.2483(3) -0.0224(4) 0.0443(12) Uani 1 1 d . . . . .
H10A H 0.6580 0.2655 -0.0158 0.053 Uiso 1 1 calc R U . . .
H10B H 0.5281 0.2945 -0.0290 0.053 Uiso 1 1 calc R U . . .
C11 C 0.5422(4) 0.2000(3) -0.1243(4) 0.0453(12) Uani 1 1 d . . . . .
H11A H 0.5864 0.1515 -0.1142 0.054 Uiso 1 1 calc R U . . .
H11B H 0.5622 0.2276 -0.1869 0.054 Uiso 1 1 calc R U . . .
C12 C 0.4146(4) 0.1814(3) -0.1514(4) 0.0397(11) Uani 1 1 d . . . . .
H12A H 0.3701 0.2296 -0.1555 0.048 Uiso 1 1 calc R U . . .
H12B H 0.3950 0.1564 -0.2241 0.048 Uiso 1 1 calc R U . . .
C13 C 0.2586(4) 0.1092(3) -0.1011(4) 0.0391(11) Uani 1 1 d . . . . .
H13A H 0.2457 0.0746 -0.1653 0.047 Uiso 1 1 calc R U . . .
H13B H 0.2109 0.1557 -0.1209 0.047 Uiso 1 1 calc R U . . .
C14 C 0.2264(4) 0.0698(3) -0.0054(4) 0.0445(12) Uani 1 1 d . . . . .
H14A H 0.1427 0.0596 -0.0206 0.053 Uiso 1 1 calc R U . . .
H14B H 0.2676 0.0203 0.0094 0.053 Uiso 1 1 calc R U . . .
C15 C 0.2434(5) 0.0861(3) 0.1929(4) 0.0510(13) Uani 1 1 d . . . . .
H15A H 0.2898 0.0386 0.2060 0.061 Uiso 1 1 calc R U . . .
H15B H 0.1616 0.0718 0.1851 0.061 Uiso 1 1 calc R U . . .
C16 C 0.2784(5) 0.1390(3) 0.2898(5) 0.0570(15) Uani 1 1 d . . . . .
H16A H 0.2398 0.1890 0.2718 0.068 Uiso 1 1 calc R U . . .
H16B H 0.2510 0.1172 0.3528 0.068 Uiso 1 1 calc R U . . .
C17 C 0.4063(5) 0.1520(3) 0.3232(4) 0.0515(14) Uani 1 1 d . . . . .
H17A H 0.4242 0.1789 0.3945 0.062 Uiso 1 1 calc R U . . .
H17B H 0.4463 0.1019 0.3324 0.062 Uiso 1 1 calc R U . . .
C18 C 0.5752(5) 0.2098(3) 0.2712(4) 0.0511(14) Uani 1 1 d . . . . .
H18A H 0.6154 0.1598 0.2835 0.061 Uiso 1 1 calc R U . . .
H18B H 0.5958 0.2404 0.3393 0.061 Uiso 1 1 calc R U . . .
C19 C 0.6085(5) 0.2514(3) 0.1782(4) 0.0525(14) Uani 1 1 d . . . . .
H19A H 0.5728 0.3029 0.1697 0.063 Uiso 1 1 calc R U . . .
H19B H 0.6930 0.2576 0.1921 0.063 Uiso 1 1 calc R U . . .

loop_
_atom_site_aniso_label
_atom_site_aniso_U_11
_atom_site_aniso_U_22
_atom_site_aniso_U_33
_atom_site_aniso_U_23
_atom_site_aniso_U_13
_atom_site_aniso_U_12
Co1 0.0242(4) 0.0256(4) 0.0409(4) -0.0016(3) -0.0021(3) 0.0031(3)
P1 0.0311(13) 0.0498(13) 0.0518(18) 0.0050(14) 0.0002(14) -0.0025(9)
F1 0.041(3) 0.056(4) 0.090(5) 0.003(4) 0.010(3) 0.002(3)
F2 0.050(3) 0.063(3) 0.075(4) 0.022(3) 0.000(3) -0.010(2)
F3 0.044(4) 0.048(3) 0.092(5) 0.016(3) 0.005(3) -0.004(2)
F4 0.037(3) 0.075(3) 0.079(4) -0.010(3) 0.008(3) -0.002(2)
F5 0.049(3) 0.095(4) 0.050(3) 0.002(3) -0.004(3) -0.010(3)
F6 0.053(4) 0.100(4) 0.056(3) 0.004(3) -0.010(3) -0.007(3)
O1 0.078(4) 0.053(3) 0.059(3) -0.008(2) 0.019(3) 0.002(3)
C20 0.066(6) 0.052(5) 0.083(6) -0.008(4) -0.016(4) 0.008(4)
P1B 0.032(4) 0.056(4) 0.080(6) 0.007(5) 0.001(5) -0.003(3)
F1B 0.028(8) 0.060(9) 0.084(10) 0.005(8) 0.015(7) 0.001(7)
F2B 0.049(7) 0.069(8) 0.082(10) 0.014(8) 0.007(9) -0.008(7)
F3B 0.033(8) 0.046(7) 0.093(11) 0.009(8) 0.006(9) 0.012(6)
F4B 0.036(7) 0.060(7) 0.090(9) 0.002(8) -0.006(8) -0.006(6)
F5B 0.059(9) 0.082(9) 0.077(10) 0.010(9) -0.001(9) -0.005(8)
F6B 0.061(8) 0.091(8) 0.072(9) -0.001(8) -0.015(8) -0.009(7)
N1 0.030(2) 0.0288(19) 0.048(2) -0.0032(16) -0.0043(17) -0.0025(16)
N2 0.0219(19) 0.0299(19) 0.042(2) -0.0020(15) -0.0002(15) 0.0034(15)
N3 0.047(3) 0.035(2) 0.040(2) -0.0042(17) -0.0015(18) 0.0093(18)
N4 0.029(2) 0.035(2) 0.050(2) 0.0043(17) 0.0034(17) 0.0067(17)
N5 0.038(2) 0.032(2) 0.049(2) -0.0016(17) 0.0021(18) 0.0103(17)
C1 0.030(3) 0.036(2) 0.039(2) -0.0038(19) 0.0006(19) -0.003(2)
C2 0.039(3) 0.032(2) 0.045(3) 0.000(2) 0.004(2) 0.007(2)
C3 0.040(3) 0.035(3) 0.045(3) -0.005(2) -0.003(2) 0.007(2)
C4 0.044(3) 0.047(3) 0.061(3) -0.011(3) 0.004(3) 0.012(2)
C5 0.069(5) 0.082(5) 0.084(5) 0.001(4) 0.009(4) -0.001(4)
C6 0.063(4) 0.038(3) 0.046(3) -0.001(2) 0.002(3) 0.014(3)
C7 0.095(5) 0.040(3) 0.065(4) 0.001(3) -0.002(3) 0.015(3)
C8 0.101(6) 0.064(4) 0.077(4) 0.013(3) 0.035(4) 0.015(4)
C9 0.028(2) 0.032(2) 0.036(2) -0.0046(18) 0.0002(19) -0.0046(19)
C10 0.034(3) 0.038(3) 0.060(3) 0.006(2) 0.009(2) -0.003(2)
C11 0.038(3) 0.045(3) 0.053(3) 0.008(2) 0.009(2) 0.003(2)
C12 0.041(3) 0.034(2) 0.042(2) 0.004(2) 0.005(2) 0.005(2)
C13 0.030(3) 0.037(2) 0.044(3) -0.001(2) -0.007(2) 0.002(2)
C14 0.030(3) 0.033(2) 0.066(3) -0.006(2) 0.002(2) -0.006(2)
C15 0.038(3) 0.052(3) 0.065(3) 0.014(3) 0.015(3) 0.008(2)
C16 0.049(4) 0.071(4) 0.054(3) 0.005(3) 0.018(3) 0.016(3)
C17 0.063(4) 0.051(3) 0.040(3) -0.002(2) 0.009(3) 0.015(3)
C18 0.055(3) 0.043(3) 0.044(3) -0.005(2) -0.016(2) -0.004(2)
C19 0.045(3) 0.046(3) 0.058(3) -0.008(2) -0.006(3) -0.012(2)

loop_
_atom_type_symbol
_atom_type_description
_atom_type_scat_dispersion_real
_atom_type_scat_dispersion_imag
_atom_type_scat_source
C C 0.0181 0.0091 'International Tables Vol C Tables 4.2.6.8 and 6.1.1.4'
H H 0.0000 0.0000 'International Tables Vol C Tables 4.2.6.8 and 6.1.1.4'
N N 0.0311 0.0180 'International Tables Vol C Tables 4.2.6.8 and 6.1.1.4'
F F 0.0727 0.0534 'International Tables Vol C Tables 4.2.6.8 and 6.1.1.4'
P P 0.2955 0.4335 'International Tables Vol C Tables 4.2.6.8 and 6.1.1.4'
Co Co -2.3653 3.6143 'International Tables Vol C Tables 4.2.6.8 and 6.1.1.4'
O O 0.0492 0.0322 'International Tables Vol C Tables 4.2.6.8 and 6.1.1.4'

loop_
_geom_angle_atom_site_label_1
_geom_angle_atom_site_label_2
_geom_angle_atom_site_label_3
_geom_angle
C1 Co1 C9 178.0(2)
C1 Co1 N2 91.65(16)
C9 Co1 N2 89.87(16)
C1 Co1 N3 88.42(17)
C9 Co1 N3 90.09(16)
N2 Co1 N3 178.98(17)
C1 Co1 N4 88.24(17)
C9 Co1 N4 90.57(17)
N2 Co1 N4 86.38(15)
N3 Co1 N4 94.64(17)
C1 Co1 N1 91.60(17)
C9 Co1 N1 89.62(17)
N2 Co1 N1 92.70(15)
N3 Co1 N1 86.28(16)
N4 Co1 N1 179.06(16)
F3 P1 F2 178.9(4)
F3 P1 F1 89.5(5)
F2 P1 F1 89.9(4)
F3 P1 F6 89.5(4)
F2 P1 F6 89.6(4)
F1 P1 F6 88.9(4)
F3 P1 F5 91.6(4)
F2 P1 F5 89.3(4)
F1 P1 F5 90.9(4)
F6 P1 F5 178.9(5)
F3 P1 F4 90.7(4)
F2 P1 F4 89.9(4)
F1 P1 F4 179.7(5)
F6 P1 F4 90.9(4)
F5 P1 F4 89.3(4)
C20 O1 H1 109.5
O1 C20 H20A 109.5
O1 C20 H20B 109.5
H20A C20 H20B 109.5
O1 C20 H20C 109.5
H20A C20 H20C 109.5
H20B C20 H20C 109.5
F2B P1B F1B 91.5(13)
F2B P1B F3B 175.5(12)
F1B P1B F3B 89.2(13)
F2B P1B F6B 94.5(12)
F1B P1B F6B 90.9(13)
F3B P1B F6B 89.9(12)
F2B P1B F5B 85.9(12)
F1B P1B F5B 89.5(13)
F3B P1B F5B 89.7(12)
F6B P1B F5B 179.4(15)
F2B P1B F4B 90.6(12)
F1B P1B F4B 177.2(14)
F3B P1B F4B 88.5(12)
F6B P1B F4B 90.8(12)
F5B P1B F4B 88.9(11)
C10 N1 C19 111.9(4)
C10 N1 Co1 117.6(3)
C19 N1 Co1 106.9(3)
C10 N1 H1N 106.6
C19 N1 H1N 106.6
Co1 N1 H1N 106.6
C12 N2 C13 110.9(3)
C12 N2 Co1 118.5(3)
C13 N2 Co1 108.3(3)
C12 N2 H2N 106.1
C13 N2 H2N 106.1
Co1 N2 H2N 106.1
C17 N3 C18 111.7(4)
C17 N3 Co1 119.1(3)
C18 N3 Co1 106.6(3)
C17 N3 H3N 106.2
C18 N3 H3N 106.2
Co1 N3 H3N 106.2
C15 N4 C14 111.9(4)
C15 N4 Co1 118.6(3)
C14 N4 Co1 106.5(3)
C15 N4 H4N 106.4
C14 N4 H4N 106.4
Co1 N4 H4N 106.4
C2 C1 Co1 174.2(4)
C1 C2 C3 177.5(5)
C6 C3 C4 121.6(5)
C6 C3 C2 122.6(5)
C4 C3 C2 115.7(5)
C5 C4 C3 174.4(6)
C4 C5 H5 180.0
C3 C6 C8 121.9(5)
C3 C6 C7 122.7(5)
C8 C6 C7 115.5(5)
C6 C7 H7A 109.5
C6 C7 H7B 109.5
H7A C7 H7B 109.5
C6 C7 H7C 109.5
H7A C7 H7C 109.5
H7B C7 H7C 109.5
C6 C8 H8A 109.5
C6 C8 H8B 109.5
H8A C8 H8B 109.5
C6 C8 H8C 109.5
H8A C8 H8C 109.5
H8B C8 H8C 109.5
N5 C9 Co1 177.8(4)
N1 C10 C11 111.8(4)
N1 C10 H10A 109.3
C11 C10 H10A 109.3
N1 C10 H10B 109.3
C11 C10 H10B 109.3
H10A C10 H10B 107.9
C10 C11 C12 113.2(4)
C10 C11 H11A 108.9
C12 C11 H11A 108.9
C10 C11 H11B 108.9
C12 C11 H11B 108.9
H11A C11 H11B 107.8
N2 C12 C11 112.1(4)
N2 C12 H12A 109.2
C11 C12 H12A 109.2
N2 C12 H12B 109.2
C11 C12 H12B 109.2
H12A C12 H12B 107.9
N2 C13 C14 107.8(4)
N2 C13 H13A 110.2
C14 C13 H13A 110.2
N2 C13 H13B 110.2
C14 C13 H13B 110.2
H13A C13 H13B 108.5
N4 C14 C13 106.9(4)
N4 C14 H14A 110.3
C13 C14 H14A 110.3
N4 C14 H14B 110.3
C13 C14 H14B 110.3
H14A C14 H14B 108.6
N4 C15 C16 111.6(4)
N4 C15 H15A 109.3
C16 C15 H15A 109.3
N4 C15 H15B 109.3
C16 C15 H15B 109.3
H15A C15 H15B 108.0
C17 C16 C15 113.9(4)
C17 C16 H16A 108.8
C15 C16 H16A 108.8
C17 C16 H16B 108.8
C15 C16 H16B 108.8
H16A C16 H16B 107.7
N3 C17 C16 111.3(4)
N3 C17 H17A 109.4
C16 C17 H17A 109.4
N3 C17 H17B 109.4
C16 C17 H17B 109.4
H17A C17 H17B 108.0
N3 C18 C19 106.6(4)
N3 C18 H18A 110.4
C19 C18 H18A 110.4
N3 C18 H18B 110.4
C19 C18 H18B 110.4
H18A C18 H18B 108.6
N1 C19 C18 107.9(4)
N1 C19 H19A 110.1
C18 C19 H19A 110.1
N1 C19 H19B 110.1
C18 C19 H19B 110.1
H19A C19 H19B 108.4

loop_
_geom_bond_atom_site_label_1
_geom_bond_atom_site_label_2
_geom_bond_distance
Co1 C1 1.919(5)
Co1 C9 1.939(4)
Co1 N2 1.975(4)
Co1 N3 1.983(4)
Co1 N4 1.987(4)
Co1 N1 1.996(4)
P1 F3 1.581(6)
P1 F2 1.583(5)
P1 F1 1.589(6)
P1 F6 1.593(5)
P1 F5 1.594(6)
P1 F4 1.601(5)
O1 C20 1.388(9)
O1 H1 1.08(10)
C20 H20A 0.9800
C20 H20B 0.9800
C20 H20C 0.9800
P1B F2B 1.576(14)
P1B F1B 1.584(14)
P1B F3B 1.586(14)
P1B F6B 1.589(14)
P1B F5B 1.602(14)
P1B F4B 1.603(14)
N1 C10 1.479(6)
N1 C19 1.484(6)
N1 H1N 1.0000
N2 C12 1.476(6)
N2 C13 1.480(5)
N2 H2N 1.0000
N3 C17 1.484(6)
N3 C18 1.486(6)
N3 H3N 1.0000
N4 C15 1.473(6)
N4 C14 1.496(6)
N4 H4N 1.0000
N5 C9 1.150(5)
C1 C2 1.204(6)
C2 C3 1.446(6)
C3 C6 1.355(7)
C3 C4 1.435(8)
C4 C5 1.183(9)
C5 H5 0.9500
C6 C8 1.485(8)
C6 C7 1.500(7)
C7 H7A 0.9800
C7 H7B 0.9800
C7 H7C 0.9800
C8 H8A 0.9800
C8 H8B 0.9800
C8 H8C 0.9800
C10 C11 1.510(7)
C10 H10A 0.9900
C10 H10B 0.9900
C11 C12 1.520(7)
C11 H11A 0.9900
C11 H11B 0.9900
C12 H12A 0.9900
C12 H12B 0.9900
C13 C14 1.499(7)
C13 H13A 0.9900
C13 H13B 0.9900
C14 H14A 0.9900
C14 H14B 0.9900
C15 C16 1.508(8)
C15 H15A 0.9900
C15 H15B 0.9900
C16 C17 1.508(8)
C16 H16A 0.9900
C16 H16B 0.9900
C17 H17A 0.9900
C17 H17B 0.9900
C18 C19 1.494(7)
C18 H18A 0.9900
C18 H18B 0.9900
C19 H19A 0.9900
C19 H19B 0.9900

loop_
_geom_torsion_atom_site_label_1
_geom_torsion_atom_site_label_2
_geom_torsion_atom_site_label_3
_geom_torsion_atom_site_label_4
_geom_torsion
C4 C3 C6 C8 179.8(5)
C2 C3 C6 C8 1.1(8)
C4 C3 C6 C7 0.7(8)
C2 C3 C6 C7 -178.0(5)
C19 N1 C10 C11 176.9(4)
Co1 N1 C10 C11 -58.8(5)
N1 C10 C11 C12 68.0(5)
C13 N2 C12 C11 -176.4(4)
Co1 N2 C12 C11 57.4(5)
C10 C11 C12 N2 -67.1(5)
C12 N2 C13 C14 -169.9(4)
Co1 N2 C13 C14 -38.2(4)
C15 N4 C14 C13 -173.9(4)
Co1 N4 C14 C13 -42.8(4)
N2 C13 C14 N4 53.9(5)
C14 N4 C15 C16 179.3(4)
Co1 N4 C15 C16 54.7(5)
N4 C15 C16 C17 -70.4(6)
C18 N3 C17 C16 -178.7(4)
Co1 N3 C17 C16 -53.7(5)
C15 C16 C17 N3 69.5(6)
C17 N3 C18 C19 175.7(4)
Co1 N3 C18 C19 44.1(4)
C10 N1 C19 C18 169.5(4)
Co1 N1 C19 C18 39.4(5)
N3 C18 C19 N1 -55.9(5)
